data_4122863
loop_
_publ_author_name
'Frank, Ren\'e'
'Howell, James'
'Tirfoin, R\'emi'
'Dange, Deepak'
'Jones, Cameron'
'Mingos, D Michael P'
'Aldridge, Simon'

_publ_section_title
;
 Circumventing redox chemistry: synthesis of transition metal boryl
 complexes from a boryl nucleophile by decarbonylation.
;
_journal_issue 44
_journal_name_full 'Journal of the American Chemical Society'
_journal_page_first 15730
_journal_page_last 15741
_journal_paper_doi 10.1021/ja508979x
_journal_volume 136
_journal_year 2014
_chemical_formula_moiety 'C47 H51 B1 Co1 N2 O3 P1'
_chemical_formula_sum 'C47 H51 B Co N2 O3 P'
_chemical_formula_weight 792.65
_space_group_IT_number 14
_symmetry_cell_setting monoclinic
_symmetry_space_group_name_Hall '-P 2ybc'
_symmetry_space_group_name_H-M 'P 1 21/c 1'
_atom_sites_solution_hydrogens difmap
_atom_sites_solution_primary other
_audit_creation_date 2013-12-07
_audit_creation_method CRYSTALS_ver_14.43
_cell_angle_alpha 90
_cell_angle_beta 98.9535(4)
_cell_angle_gamma 90
_cell_formula_units_Z 4
_cell_length_a 10.39040(10)
_cell_length_b 16.11080(10)
_cell_length_c 27.8515(3)
_cell_measurement_reflns_used 9927
_cell_measurement_temperature 150
_cell_measurement_theta_max 27
_cell_measurement_theta_min 5
_cell_volume 4605.47(7)
_computing_cell_refinement 'DENZO/SCALEPACK (Otwinowski & Minor, 1997)'
_computing_data_collection 'COLLECT (Nonius, 2001).'
_computing_data_reduction 'DENZO/SCALEPACK (Otwinowski & Minor, 1997)'
_computing_molecular_graphics 'CAMERON (Watkin et al., 1996)'
_computing_publication_material 'CRYSTALS (Betteridge et al., 2003)'
_computing_structure_refinement 'CRYSTALS (Betteridge et al., 2003)'
_computing_structure_solution 'Superflip (Palatinus & Chapuis, 2007)'
_diffrn_ambient_temperature 150
_diffrn_measured_fraction_theta_full 0.987
_diffrn_measured_fraction_theta_max 0.985
_diffrn_measurement_device Area
_diffrn_measurement_device_type 'Nonius KappaCCD'
_diffrn_measurement_method \w
_diffrn_radiation_monochromator graphite
_diffrn_radiation_type 'Mo K\a'
_diffrn_radiation_wavelength 0.71073
_diffrn_reflns_av_R_equivalents 0.037
_diffrn_reflns_limit_h_max 13
_diffrn_reflns_limit_h_min -13
_diffrn_reflns_limit_k_max 20
_diffrn_reflns_limit_k_min 0
_diffrn_reflns_limit_l_max 36
_diffrn_reflns_limit_l_min 0
_diffrn_reflns_number 77330
_diffrn_reflns_theta_full 25.575
_diffrn_reflns_theta_max 27.500
_diffrn_reflns_theta_min 5.116
_diffrn_standards_number 0
_exptl_absorpt_coefficient_mu 0.446
_exptl_absorpt_correction_T_max 0.89
_exptl_absorpt_correction_T_min 0.83
_exptl_absorpt_correction_type multi-scan
_exptl_absorpt_process_details 'DENZO/SCALEPACK (Otwinowski & Minor, 1997)'
_exptl_crystal_colour pale_yellow
_exptl_crystal_density_diffrn 1.143
_exptl_crystal_density_method 'not measured'
_exptl_crystal_description block
_exptl_crystal_F_000 1672
_exptl_crystal_size_max 0.310
_exptl_crystal_size_mid 0.270
_exptl_crystal_size_min 0.250
_platon_squeeze_details
;
;
_refine_diff_density_max 0.75
_refine_diff_density_min -0.75
_refine_ls_extinction_method None
_refine_ls_goodness_of_fit_ref 0.9829
_refine_ls_hydrogen_treatment constr
_refine_ls_matrix_type full
_refine_ls_number_parameters 515
_refine_ls_number_reflns 10427
_refine_ls_number_restraints 68
_refine_ls_R_factor_all 0.0847
_refine_ls_R_factor_gt 0.0510
_refine_ls_shift/su_max 0.0013713
_refine_ls_shift/su_mean 0.0000626
_refine_ls_structure_factor_coef Fsqd
_refine_ls_weighting_details
;
 Method, part 1, Chebychev polynomial, (Watkin, 1994, Prince, 1982) 
 [weight] = 1.0/[A~0~*T~0~(x)+A~1~*T~1~(x) ... +A~n-1~]*T~n-1~(x)] 
 where A~i~ are the Chebychev coefficients listed below and x= Fcalc/Fmax 
 Method = Robust Weighting (Prince, 1982) 
 W = [weight] * [1-(deltaF/6*sigmaF)^2^]^2^ 
 A~i~ are: 
 13.0 18.1 8.62 2.19 
;
_refine_ls_weighting_scheme calc
_refine_ls_wR_factor_all 0.1432
_refine_ls_wR_factor_gt 0.1138
_refine_ls_wR_factor_ref 0.1432
_reflns_limit_h_max 13
_reflns_limit_h_min -13
_reflns_limit_k_max 20
_reflns_limit_k_min 0
_reflns_limit_l_max 36
_reflns_limit_l_min 0
_reflns_number_gt 7189
_reflns_number_total 10427
_reflns_threshold_expression I>2.0\s(I)
_oxford_diffrn_Wilson_B_factor 1.80
_oxford_diffrn_Wilson_scale 24.08
_oxford_refine_ls_r_factor_ref 0.0847
_oxford_refine_ls_scale 0.22220(13)
_oxford_reflns_number_all 10427
_oxford_reflns_threshold_expression_ref I>-3.0\s(I)
_oxford_structure_analysis_title '138jhrt13 in P 21/c'
_cod_data_source_file ja508979x_si_002.cif
_cod_data_source_block 22
_cod_depositor_comments
;
The following automatic conversions were performed:

'_atom_sites_solution_primary' value 'Other' changed to 'other'
according to
/home/saulius/struct/COD-crude-data--automatic-downloads/rss-feeds/ACS/lib/dictionaries/cif_core.dic
dictionary named 'cif_core.dic' version 2.4.2 from 2011-04-26.

Automatic conversion script
Id: cif_fix_values 2827 2014-09-09 07:05:25Z andrius 

 Adding full bibliography for 4122854--4122863.cif.
;
_cod_original_sg_symbol_H-M 'P 21/c '
_cod_original_formula_sum 'C47 H51 B1 Co1 N2 O3 P1'
_cod_database_code 4122863

loop_
_symmetry_equiv_pos_as_xyz
x,y,z
-x,-y,-z
x,-y+1/2,z+1/2
-x,y+1/2,-z+1/2

loop_
_atom_site_label
_atom_site_type_symbol
_atom_site_fract_x
_atom_site_fract_y
_atom_site_fract_z
_atom_site_U_iso_or_equiv
_atom_site_occupancy
_atom_site_adp_type
_atom_site_refinement_flags_posn
_atom_site_refinement_flags_occupancy
_atom_site_disorder_assembly
_atom_site_disorder_group
Co1 Co 0.15893(4) 0.80326(2) 0.659916(14) 0.0213 1.0000 Uani . . . .
P2 P 0.24346(7) 0.69919(5) 0.62299(3) 0.0224 1.0000 Uani . . . .
C3 C 0.2877(3) 0.72773(19) 0.56424(11) 0.0258 1.0000 Uani . . . .
C4 C 0.2374(3) 0.6875(2) 0.52104(12) 0.0336 1.0000 Uani . . . .
C5 C 0.2731(4) 0.7131(2) 0.47734(12) 0.0421 1.0000 Uani . . . .
C6 C 0.3581(4) 0.7779(2) 0.47588(12) 0.0377 1.0000 Uani . . . .
C7 C 0.4072(3) 0.8193(2) 0.51803(12) 0.0350 1.0000 Uani . . . .
C8 C 0.3706(3) 0.7952(2) 0.56166(11) 0.0310 1.0000 Uani . . . .
C9 C 0.1426(3) 0.6067(2) 0.60980(11) 0.0288 1.0000 Uani . . . .
C10 C 0.1980(4) 0.5322(2) 0.59793(14) 0.0386 1.0000 Uani . . . .
C11 C 0.1221(4) 0.4614(2) 0.58852(16) 0.0492 1.0000 Uani . . . .
C12 C -0.0094(4) 0.4641(3) 0.59134(16) 0.0514 1.0000 Uani . . . .
C13 C -0.0655(4) 0.5374(3) 0.60258(15) 0.0468 1.0000 Uani . . . .
C14 C 0.0095(3) 0.6094(2) 0.61165(13) 0.0363 1.0000 Uani . . . .
C15 C 0.3926(3) 0.65579(19) 0.65733(11) 0.0272 1.0000 Uani . . . .
C16 C 0.5140(3) 0.6597(2) 0.64220(14) 0.0367 1.0000 Uani . . . .
C17 C 0.6230(3) 0.6278(3) 0.67171(15) 0.0446 1.0000 Uani . . . .
C18 C 0.6125(3) 0.5917(2) 0.71570(15) 0.0425 1.0000 Uani . . . .
C19 C 0.4924(4) 0.5867(2) 0.73071(14) 0.0413 1.0000 Uani . . . .
C20 C 0.3830(3) 0.6189(2) 0.70185(13) 0.0343 1.0000 Uani . . . .
C21 C 0.0476(3) 0.82723(19) 0.60674(11) 0.0264 1.0000 Uani . . . .
O22 O -0.0222(2) 0.83639(16) 0.57118(9) 0.0398 1.0000 Uani . . . .
C23 C 0.3089(3) 0.85473(19) 0.67640(11) 0.0271 1.0000 Uani . . . .
O24 O 0.4072(2) 0.88771(16) 0.68728(9) 0.0359 1.0000 Uani . . . .
C25 C 0.0992(3) 0.7361(2) 0.70246(12) 0.0296 1.0000 Uani . . . .
O26 O 0.0632(3) 0.68818(15) 0.72729(9) 0.0437 1.0000 Uani . . . .
B27 B 0.1027(3) 0.9079(2) 0.69356(11) 0.0200 1.0000 Uani . . . .
N28 N 0.0681(2) 0.98880(15) 0.67261(8) 0.0206 1.0000 Uani . . . .
C29 C 0.0471(3) 1.04299(18) 0.71014(10) 0.0222 1.0000 Uani . . . .
C30 C 0.0666(3) 1.00260(18) 0.75273(11) 0.0230 1.0000 Uani . . . .
N31 N 0.1020(2) 0.92028(14) 0.74509(8) 0.0207 1.0000 Uani . . . .
C32 C 0.0939(3) 0.86073(18) 0.78308(10) 0.0228 1.0000 Uani . . . .
C33 C 0.2066(3) 0.83132(19) 0.81225(10) 0.0252 1.0000 Uani . . . .
C34 C 0.1916(3) 0.7725(2) 0.84797(11) 0.0326 1.0000 Uani . . . .
C35 C 0.0702(4) 0.7469(2) 0.85600(12) 0.0347 1.0000 Uani . . . .
C36 C -0.0400(4) 0.7786(2) 0.82787(12) 0.0338 1.0000 Uani . . . .
C37 C -0.0310(3) 0.8356(2) 0.79063(11) 0.0274 1.0000 Uani . . . .
C38 C -0.1545(3) 0.8655(2) 0.75915(13) 0.0342 1.0000 Uani . . . .
C39 C -0.2401(4) 0.9158(3) 0.78837(17) 0.0534 1.0000 Uani . . . .
C40 C -0.2314(4) 0.7946(3) 0.73269(16) 0.0506 1.0000 Uani . . . .
C41 C 0.3421(3) 0.8597(2) 0.80661(11) 0.0299 1.0000 Uani . . . .
C42 C 0.4253(3) 0.7874(2) 0.79326(14) 0.0422 1.0000 Uani . . . .
C43 C 0.4091(4) 0.9030(3) 0.85324(13) 0.0446 1.0000 Uani . . . .
C44 C 0.0256(3) 1.01727(17) 0.62365(10) 0.0219 1.0000 Uani . . . .
C45 C 0.1145(3) 1.05227(19) 0.59655(11) 0.0257 1.0000 Uani . . . .
C46 C 0.2599(3) 1.05294(19) 0.61491(11) 0.0299 1.0000 Uani D . . .
C49 C 0.0662(3) 1.0868(2) 0.55111(12) 0.0342 1.0000 Uani . . . .
C50 C -0.0655(3) 1.0860(2) 0.53326(12) 0.0360 1.0000 Uani . . . .
C51 C -0.1510(3) 1.0493(2) 0.56001(12) 0.0327 1.0000 Uani . . . .
C52 C -0.1088(3) 1.01415(19) 0.60522(11) 0.0264 1.0000 Uani . . . .
C53 C -0.2072(3) 0.9749(2) 0.63342(13) 0.0341 1.0000 Uani . . . .
C54 C -0.2844(4) 1.0411(3) 0.65633(15) 0.0478 1.0000 Uani . . . .
C55 C -0.3014(4) 0.9166(3) 0.60196(17) 0.0484 1.0000 Uani . . . .
C470 C 0.3350(13) 1.0072(11) 0.5804(5) 0.0360 0.35(3) Uani D P 1 2
C471 C 0.3396(8) 1.0361(8) 0.5741(3) 0.0406 0.65(3) Uani D P 1 1
C480 C 0.3098(13) 1.1419(5) 0.6232(8) 0.0405 0.35(3) Uani D P 1 2
C481 C 0.3046(7) 1.1322(5) 0.6416(4) 0.0415 0.65(3) Uani D P 1 1
H41 H 0.1801 0.6413 0.5213 0.0405 1.0000 Uiso R . . .
H51 H 0.2398 0.6848 0.4487 0.0496 1.0000 Uiso R . . .
H61 H 0.3808 0.7935 0.4456 0.0443 1.0000 Uiso R . . .
H71 H 0.4678 0.8631 0.5181 0.0426 1.0000 Uiso R . . .
H81 H 0.4038 0.8243 0.5894 0.0374 1.0000 Uiso R . . .
H101 H 0.2862 0.5293 0.5966 0.0483 1.0000 Uiso R . . .
H111 H 0.1578 0.4120 0.5796 0.0585 1.0000 Uiso R . . .
H121 H -0.0586 0.4158 0.5855 0.0635 1.0000 Uiso R . . .
H131 H -0.1542 0.5393 0.6050 0.0560 1.0000 Uiso R . . .
H141 H -0.0294 0.6598 0.6191 0.0433 1.0000 Uiso R . . .
H161 H 0.5203 0.6834 0.6121 0.0444 1.0000 Uiso R . . .
H171 H 0.7043 0.6317 0.6610 0.0522 1.0000 Uiso R . . .
H181 H 0.6876 0.5707 0.7362 0.0514 1.0000 Uiso R . . .
H191 H 0.4853 0.5620 0.7611 0.0497 1.0000 Uiso R . . .
H201 H 0.3011 0.6170 0.7123 0.0418 1.0000 Uiso R . . .
H291 H 0.0221 1.0991 0.7055 0.0275 1.0000 Uiso R . . .
H301 H 0.0577 1.0248 0.7834 0.0285 1.0000 Uiso R . . .
H341 H 0.2664 0.7489 0.8676 0.0403 1.0000 Uiso R . . .
H351 H 0.0624 0.7090 0.8805 0.0414 1.0000 Uiso R . . .
H361 H -0.1231 0.7616 0.8336 0.0403 1.0000 Uiso R . . .
H381 H -0.1300 0.9032 0.7346 0.0424 1.0000 Uiso R . . .
H391 H -0.3201 0.9319 0.7679 0.0796 1.0000 Uiso R . . .
H393 H -0.1955 0.9655 0.8007 0.0804 1.0000 Uiso R . . .
H392 H -0.2601 0.8822 0.8154 0.0803 1.0000 Uiso R . . .
H401 H -0.3124 0.8152 0.7152 0.0759 1.0000 Uiso R . . .
H403 H -0.2492 0.7528 0.7555 0.0764 1.0000 Uiso R . . .
H402 H -0.1807 0.7718 0.7095 0.0760 1.0000 Uiso R . . .
H411 H 0.3350 0.9017 0.7799 0.0359 1.0000 Uiso R . . .
H421 H 0.5002 0.8101 0.7821 0.0668 1.0000 Uiso R . . .
H423 H 0.4496 0.7561 0.8229 0.0669 1.0000 Uiso R . . .
H422 H 0.3736 0.7537 0.7675 0.0669 1.0000 Uiso R . . .
H431 H 0.4971 0.9222 0.8497 0.0712 1.0000 Uiso R . . .
H433 H 0.3543 0.9491 0.8615 0.0709 1.0000 Uiso R . . .
H432 H 0.4178 0.8612 0.8789 0.0709 1.0000 Uiso R . . .
H491 H 0.1231 1.1112 0.5332 0.0412 1.0000 Uiso R . . .
H501 H -0.0954 1.1101 0.5033 0.0423 1.0000 Uiso R . . .
H511 H -0.2396 1.0485 0.5480 0.0393 1.0000 Uiso R . . .
H531 H -0.1605 0.9407 0.6588 0.0413 1.0000 Uiso R . . .
H541 H -0.3467 1.0132 0.6745 0.0696 1.0000 Uiso R . . .
H543 H -0.2235 1.0754 0.6787 0.0699 1.0000 Uiso R . . .
H542 H -0.3315 1.0757 0.6306 0.0701 1.0000 Uiso R . . .
H551 H -0.3509 0.8853 0.6217 0.0762 1.0000 Uiso R . . .
H552 H -0.3603 0.9480 0.5781 0.0757 1.0000 Uiso R . . .
H553 H -0.2534 0.8790 0.5847 0.0761 1.0000 Uiso R . . .
H4701 H 0.4265 1.0048 0.5929 0.0521 0.35(3) Uiso R P 1 2
H4702 H 0.3221 1.0385 0.5505 0.0520 0.35(3) Uiso R P 1 2
H4703 H 0.3028 0.9518 0.5741 0.0520 0.35(3) Uiso R P 1 2
H4711 H 0.4256 1.0154 0.5864 0.0581 0.65(3) Uiso R P 1 1
H4712 H 0.3463 1.0879 0.5570 0.0577 0.65(3) Uiso R P 1 1
H4713 H 0.2943 0.9961 0.5522 0.0580 0.65(3) Uiso R P 1 1
H4802 H 0.3962 1.1416 0.6421 0.0569 0.35(3) Uiso R P 1 2
H4801 H 0.2518 1.1713 0.6408 0.0572 0.35(3) Uiso R P 1 2
H4803 H 0.3133 1.1695 0.5927 0.0570 0.35(3) Uiso R P 1 2
H4812 H 0.3986 1.1327 0.6505 0.0628 0.65(3) Uiso R P 1 1
H4811 H 0.2664 1.1349 0.6711 0.0631 0.65(3) Uiso R P 1 1
H4813 H 0.2792 1.1802 0.6216 0.0632 0.65(3) Uiso R P 1 1
H461 H 0.2775 1.0078 0.6369 0.0378 0.65(3) Uiso R P 1 1
H462 H 0.2753 1.0231 0.6447 0.0378 0.35(3) Uiso R P 1 2

loop_
_atom_site_aniso_label
_atom_site_aniso_U_11
_atom_site_aniso_U_22
_atom_site_aniso_U_33
_atom_site_aniso_U_23
_atom_site_aniso_U_13
_atom_site_aniso_U_12
Co1 0.02228(18) 0.01994(19) 0.02189(19) 0.00001(16) 0.00435(14) 0.00228(16)
P2 0.0228(3) 0.0202(4) 0.0244(4) -0.0018(3) 0.0039(3) 0.0016(3)
C3 0.0259(14) 0.0241(14) 0.0277(15) -0.0019(12) 0.0053(11) 0.0051(12)
C4 0.0350(17) 0.0357(18) 0.0281(15) -0.0013(14) -0.0016(13) -0.0038(14)
C5 0.050(2) 0.050(2) 0.0247(16) -0.0027(15) 0.0018(14) -0.0053(17)
C6 0.0436(19) 0.043(2) 0.0271(16) 0.0040(14) 0.0081(14) -0.0010(16)
C7 0.0367(17) 0.0361(19) 0.0336(17) 0.0006(14) 0.0099(14) -0.0025(14)
C8 0.0371(17) 0.0307(17) 0.0260(15) -0.0061(13) 0.0076(12) -0.0021(14)
C9 0.0329(16) 0.0259(15) 0.0271(15) -0.0012(12) 0.0034(12) -0.0034(13)
C10 0.0401(19) 0.0292(17) 0.046(2) -0.0045(15) 0.0049(16) -0.0012(15)
C11 0.063(3) 0.0244(18) 0.057(2) -0.0089(17) 0.001(2) -0.0031(17)
C12 0.060(3) 0.035(2) 0.055(2) -0.0014(18) -0.006(2) -0.0206(19)
C13 0.0362(19) 0.048(2) 0.054(2) 0.0000(19) 0.0009(17) -0.0164(17)
C14 0.0352(17) 0.0310(17) 0.0427(19) -0.0021(15) 0.0054(14) -0.0061(14)
C15 0.0284(15) 0.0208(14) 0.0313(16) -0.0043(12) 0.0017(12) 0.0027(12)
C16 0.0295(16) 0.0391(19) 0.0418(19) -0.0042(15) 0.0060(14) 0.0049(14)
C17 0.0251(16) 0.047(2) 0.060(2) -0.0095(19) 0.0026(16) 0.0074(15)
C18 0.0307(17) 0.038(2) 0.053(2) -0.0069(17) -0.0101(16) 0.0106(15)
C19 0.042(2) 0.0355(19) 0.043(2) 0.0042(16) -0.0032(16) 0.0071(16)
C20 0.0297(16) 0.0320(17) 0.0396(18) 0.0023(14) 0.0007(13) 0.0068(13)
C21 0.0278(15) 0.0227(14) 0.0296(15) -0.0010(12) 0.0075(12) 0.0059(11)
O22 0.0428(14) 0.0425(14) 0.0308(12) -0.0008(11) -0.0042(10) 0.0090(11)
C23 0.0295(16) 0.0251(15) 0.0271(15) -0.0017(12) 0.0056(12) 0.0060(12)
O24 0.0272(11) 0.0409(14) 0.0388(13) -0.0035(11) 0.0030(10) -0.0042(10)
C25 0.0333(16) 0.0248(16) 0.0314(16) -0.0026(13) 0.0074(13) 0.0060(13)
O26 0.0672(18) 0.0286(13) 0.0414(14) 0.0035(11) 0.0272(13) -0.0039(12)
B27 0.0165(13) 0.0227(15) 0.0205(14) -0.0018(12) 0.0026(11) -0.0009(12)
N28 0.0201(11) 0.0211(12) 0.0205(11) -0.0003(9) 0.0024(9) 0.0025(9)
C29 0.0226(13) 0.0190(13) 0.0248(14) -0.0027(11) 0.0028(11) 0.0001(11)
C30 0.0221(13) 0.0213(14) 0.0257(14) -0.0035(11) 0.0040(11) 0.0001(11)
N31 0.0220(11) 0.0181(11) 0.0221(11) 0.0022(9) 0.0040(9) 0.0020(9)
C32 0.0263(14) 0.0206(13) 0.0219(13) -0.0004(11) 0.0048(11) -0.0002(11)
C33 0.0307(15) 0.0226(14) 0.0219(14) -0.0024(11) 0.0025(11) 0.0023(12)
C34 0.0441(19) 0.0267(16) 0.0254(15) 0.0046(12) 0.0005(13) 0.0033(14)
C35 0.053(2) 0.0259(16) 0.0263(16) 0.0049(13) 0.0091(14) -0.0050(15)
C36 0.0425(18) 0.0278(16) 0.0341(17) -0.0018(13) 0.0155(14) -0.0072(14)
C37 0.0296(15) 0.0255(15) 0.0271(15) -0.0003(12) 0.0045(12) 0.0003(12)
C38 0.0256(15) 0.0389(18) 0.0383(18) 0.0046(15) 0.0060(13) -0.0023(14)
C39 0.037(2) 0.057(3) 0.066(3) -0.010(2) 0.0073(19) 0.0090(19)
C40 0.0344(19) 0.054(2) 0.060(2) -0.015(2) -0.0034(17) 0.0001(18)
C41 0.0288(15) 0.0335(17) 0.0256(15) 0.0051(13) -0.0017(12) 0.0010(13)
C42 0.0325(17) 0.044(2) 0.049(2) 0.0044(17) 0.0044(15) 0.0110(15)
C43 0.045(2) 0.050(2) 0.0351(19) -0.0014(17) -0.0055(16) -0.0110(18)
C44 0.0242(14) 0.0186(13) 0.0225(13) 0.0007(11) 0.0025(11) 0.0043(11)
C45 0.0269(15) 0.0242(15) 0.0265(14) 0.0027(12) 0.0062(11) 0.0037(12)
C46 0.0233(13) 0.0323(16) 0.0342(15) 0.0039(13) 0.0052(12) 0.0021(12)
C49 0.0365(17) 0.0387(19) 0.0286(16) 0.0082(14) 0.0091(13) 0.0067(14)
C50 0.0402(18) 0.042(2) 0.0241(15) 0.0060(14) 0.0001(13) 0.0105(15)
C51 0.0283(16) 0.0358(18) 0.0306(16) -0.0003(14) -0.0056(13) 0.0079(14)
C52 0.0252(14) 0.0249(15) 0.0278(15) -0.0005(12) 0.0005(12) 0.0017(12)
C53 0.0207(14) 0.0389(19) 0.0417(19) 0.0070(15) 0.0015(13) 0.0002(13)
C54 0.0313(18) 0.065(3) 0.049(2) -0.012(2) 0.0130(16) -0.0067(18)
C55 0.0296(18) 0.043(2) 0.073(3) -0.009(2) 0.0063(18) -0.0060(16)
C470 0.026(4) 0.033(5) 0.050(5) 0.002(5) 0.007(4) 0.010(4)
C471 0.035(3) 0.041(4) 0.047(3) -0.007(3) 0.010(2) 0.005(3)
C480 0.037(5) 0.041(4) 0.042(6) -0.011(4) 0.000(5) -0.001(4)
C481 0.035(3) 0.051(3) 0.037(4) -0.011(3) -0.001(3) 0.004(3)

loop_
_atom_type_symbol
_atom_type_scat_dispersion_real
_atom_type_scat_dispersion_imag
_atom_type_scat_Cromer_Mann_a1
_atom_type_scat_Cromer_Mann_b1
_atom_type_scat_Cromer_Mann_a2
_atom_type_scat_Cromer_Mann_b2
_atom_type_scat_Cromer_Mann_a3
_atom_type_scat_Cromer_Mann_b3
_atom_type_scat_Cromer_Mann_a4
_atom_type_scat_Cromer_Mann_b4
_atom_type_scat_Cromer_Mann_c
_atom_type_scat_source
C 0.0033 0.0016 2.3100 20.8439 1.0200 10.2075 1.5886 0.5687 0.8650 51.6512 0.2156 'International Tables Vol C 4.2.6.8 and 6.1.1.4'
H 0.0000 0.0000 0.4930 10.5109 0.3229 26.1257 0.1402 3.1424 0.0408 57.7998 0.0030 'International Tables Vol C 4.2.6.8 and 6.1.1.4'
B 0.0013 0.0007 2.0545 23.2185 1.3326 1.0210 1.0979 60.3498 0.7068 0.1403 -0.1932 'International Tables Vol C 4.2.6.8 and 6.1.1.4'
Co 0.3494 0.9721 12.2841 4.2791 7.3409 0.2784 4.0034 13.5359 2.3488 71.1692 1.0118 'International Tables Vol C 4.2.6.8 and 6.1.1.4'
O 0.0106 0.0060 3.0485 13.2771 2.2868 5.7011 1.5463 0.3239 0.8670 32.9089 0.2508 'International Tables Vol C 4.2.6.8 and 6.1.1.4'
N 0.0061 0.0033 12.2126 0.0057 3.1322 9.8933 2.0125 28.9975 1.1663 0.5826 -11.5290 'International Tables Vol C 4.2.6.8 and 6.1.1.4'
P 0.1023 0.0942 6.4345 1.9067 4.1791 27.1570 1.7800 0.5260 1.4908 68.1645 1.1149 'International Tables Vol C 4.2.6.8 and 6.1.1.4'

loop_
_geom_angle_atom_site_label_1
_geom_angle_atom_site_label_2
_geom_angle_atom_site_label_3
_geom_angle
_geom_angle_publ_flag
P2 Co1 C21 91.79(10) yes
P2 Co1 C23 94.51(10) yes
C21 Co1 C23 123.39(14) yes
P2 Co1 C25 93.06(10) yes
C21 Co1 C25 115.92(15) yes
C23 Co1 C25 119.80(15) yes
P2 Co1 B27 172.54(9) yes
C21 Co1 B27 90.41(13) yes
C23 Co1 B27 78.35(13) yes
C25 Co1 B27 92.38(13) yes
Co1 P2 C3 113.46(10) yes
Co1 P2 C9 116.99(11) yes
C3 P2 C9 103.99(14) yes
Co1 P2 C15 114.26(10) yes
C3 P2 C15 104.72(14) yes
C9 P2 C15 101.92(14) yes
P2 C3 C4 122.9(2) yes
P2 C3 C8 119.1(2) yes
C4 C3 C8 118.0(3) yes
C3 C4 C5 120.1(3) yes
C3 C4 H41 120.4 no
C5 C4 H41 119.5 no
C4 C5 C6 120.9(3) yes
C4 C5 H51 119.1 no
C6 C5 H51 120.0 no
C5 C6 C7 119.9(3) yes
C5 C6 H61 118.7 no
C7 C6 H61 121.4 no
C6 C7 C8 119.7(3) yes
C6 C7 H71 121.4 no
C8 C7 H71 118.8 no
C3 C8 C7 121.3(3) yes
C3 C8 H81 120.4 no
C7 C8 H81 118.2 no
P2 C9 C10 120.3(3) yes
P2 C9 C14 120.6(3) yes
C10 C9 C14 119.0(3) yes
C9 C10 C11 120.5(4) yes
C9 C10 H101 120.2 no
C11 C10 H101 119.3 no
C10 C11 C12 120.1(4) yes
C10 C11 H111 121.0 no
C12 C11 H111 118.9 no
C11 C12 C13 119.9(3) yes
C11 C12 H121 118.9 no
C13 C12 H121 121.2 no
C12 C13 C14 120.6(4) yes
C12 C13 H131 120.1 no
C14 C13 H131 119.2 no
C13 C14 C9 119.8(3) yes
C13 C14 H141 120.5 no
C9 C14 H141 119.8 no
P2 C15 C16 123.9(3) yes
P2 C15 C20 117.2(2) yes
C16 C15 C20 118.9(3) yes
C15 C16 C17 119.8(4) yes
C15 C16 H161 119.0 no
C17 C16 H161 121.2 no
C16 C17 C18 120.9(3) yes
C16 C17 H171 118.4 no
C18 C17 H171 120.8 no
C17 C18 C19 119.7(3) yes
C17 C18 H181 120.8 no
C19 C18 H181 119.5 no
C18 C19 C20 120.1(4) yes
C18 C19 H191 119.7 no
C20 C19 H191 120.2 no
C15 C20 C19 120.6(3) yes
C15 C20 H201 118.9 no
C19 C20 H201 120.5 no
Co1 C21 O22 174.5(3) yes
Co1 C23 O24 179.4(3) yes
Co1 C25 O26 174.5(3) yes
Co1 B27 N28 128.6(2) yes
Co1 B27 N31 127.5(2) yes
N28 B27 N31 103.6(2) yes
B27 N28 C29 108.5(2) yes
B27 N28 C44 133.4(2) yes
C29 N28 C44 116.5(2) yes
N28 C29 C30 109.7(3) yes
N28 C29 H291 124.5 no
C30 C29 H291 125.8 no
C29 C30 N31 109.4(3) yes
C29 C30 H301 126.5 no
N31 C30 H301 124.1 no
C30 N31 B27 108.8(2) yes
C30 N31 C32 118.2(2) yes
B27 N31 C32 130.2(2) yes
N31 C32 C33 120.9(3) yes
N31 C32 C37 117.6(3) yes
C33 C32 C37 121.6(3) yes
C32 C33 C34 117.8(3) yes
C32 C33 C41 123.1(3) yes
C34 C33 C41 119.2(3) yes
C33 C34 C35 121.6(3) yes
C33 C34 H341 120.2 no
C35 C34 H341 118.1 no
C34 C35 C36 119.7(3) yes
C34 C35 H351 120.2 no
C36 C35 H351 120.0 no
C35 C36 C37 121.2(3) yes
C35 C36 H361 119.8 no
C37 C36 H361 119.0 no
C32 C37 C36 118.1(3) yes
C32 C37 C38 122.6(3) yes
C36 C37 C38 119.3(3) yes
C37 C38 C39 111.8(3) yes
C37 C38 C40 112.1(3) yes
C39 C38 C40 110.5(3) yes
C37 C38 H381 108.3 no
C39 C38 H381 106.2 no
C40 C38 H381 107.6 no
C38 C39 H391 110.3 no
C38 C39 H393 110.1 no
H391 C39 H393 107.9 no
C38 C39 H392 109.2 no
H391 C39 H392 109.7 no
H393 C39 H392 109.6 no
C38 C40 H401 109.9 no
C38 C40 H403 110.3 no
H401 C40 H403 109.4 no
C38 C40 H402 108.0 no
H401 C40 H402 108.5 no
H403 C40 H402 110.8 no
C33 C41 C42 111.4(3) yes
C33 C41 C43 110.8(3) yes
C42 C41 C43 110.5(3) yes
C33 C41 H411 108.6 no
C42 C41 H411 108.3 no
C43 C41 H411 107.0 no
C41 C42 H421 107.9 no
C41 C42 H423 105.8 no
H421 C42 H423 111.1 no
C41 C42 H422 109.2 no
H421 C42 H422 110.7 no
H423 C42 H422 112.0 no
C41 C43 H431 111.3 no
C41 C43 H433 109.7 no
H431 C43 H433 111.6 no
C41 C43 H432 106.5 no
H431 C43 H432 107.9 no
H433 C43 H432 109.9 no
N28 C44 C45 120.5(3) yes
N28 C44 C52 118.2(3) yes
C45 C44 C52 121.1(3) yes
C44 C45 C46 121.8(3) yes
C44 C45 C49 118.2(3) yes
C46 C45 C49 119.9(3) yes
C45 C46 C471 111.9(4) yes
C45 C46 C481 112.6(4) yes
C471 C46 C481 110.80(7) yes
C45 C46 H461 107.0 no
C471 C46 H461 105.8 no
C481 C46 H461 108.4 no
C45 C46 C470 111.4(6) yes
C45 C46 C480 110.7(6) yes
C470 C46 C480 110.79(7) yes
C45 C46 H462 108.3 no
C470 C46 H462 105.9 no
C480 C46 H462 109.6 no
C45 C49 C50 121.1(3) yes
C45 C49 H491 119.3 no
C50 C49 H491 119.6 no
C49 C50 C51 119.7(3) yes
C49 C50 H501 119.6 no
C51 C50 H501 120.7 no
C50 C51 C52 121.8(3) yes
C50 C51 H511 119.9 no
C52 C51 H511 118.4 no
C44 C52 C51 118.0(3) yes
C44 C52 C53 122.2(3) yes
C51 C52 C53 119.7(3) yes
C52 C53 C54 111.3(3) yes
C52 C53 C55 112.4(3) yes
C54 C53 C55 109.7(3) yes
C52 C53 H531 108.3 no
C54 C53 H531 109.3 no
C55 C53 H531 105.8 no
C53 C54 H541 108.9 no
C53 C54 H543 109.1 no
H541 C54 H543 109.8 no
C53 C54 H542 109.0 no
H541 C54 H542 110.0 no
H543 C54 H542 110.0 no
C53 C55 H551 110.5 no
C53 C55 H552 110.5 no
H551 C55 H552 109.3 no
C53 C55 H553 109.8 no
H551 C55 H553 108.9 no
H552 C55 H553 107.9 no
C46 C470 H4701 111.5 no
C46 C470 H4702 106.0 no
H4701 C470 H4702 109.3 no
C46 C470 H4703 111.5 no
H4701 C470 H4703 109.0 no
H4702 C470 H4703 109.4 no
C46 C471 H4711 112.0 no
C46 C471 H4712 107.4 no
H4711 C471 H4712 109.8 no
C46 C471 H4713 108.8 no
H4711 C471 H4713 109.3 no
H4712 C471 H4713 109.4 no
C46 C480 H4802 110.0 no
C46 C480 H4801 108.4 no
H4802 C480 H4801 109.1 no
C46 C480 H4803 110.9 no
H4802 C480 H4803 108.8 no
H4801 C480 H4803 109.6 no
C46 C481 H4812 110.6 no
C46 C481 H4811 108.7 no
H4812 C481 H4811 108.4 no
C46 C481 H4813 110.8 no
H4812 C481 H4813 108.2 no
H4811 C481 H4813 110.1 no

loop_
_geom_bond_atom_site_label_1
_geom_bond_atom_site_label_2
_geom_bond_distance
_geom_bond_publ_flag
Co1 P2 2.2184(8) yes
Co1 C21 1.774(3) yes
Co1 C23 1.762(3) yes
Co1 C25 1.785(3) yes
Co1 B27 2.058(3) yes
P2 C3 1.826(3) yes
P2 C9 1.826(3) yes
P2 C15 1.829(3) yes
C3 C4 1.395(4) yes
C3 C8 1.396(4) yes
C4 C5 1.390(5) yes
C4 H41 0.953 no
C5 C6 1.372(5) yes
C5 H51 0.937 no
C6 C7 1.378(5) yes
C6 H61 0.946 no
C7 C8 1.384(4) yes
C7 H71 0.946 no
C8 H81 0.924 no
C9 C10 1.393(5) yes
C9 C14 1.392(5) yes
C10 C11 1.389(5) yes
C10 H101 0.923 no
C11 C12 1.381(6) yes
C11 H111 0.930 no
C12 C13 1.374(6) yes
C12 H121 0.932 no
C13 C14 1.397(5) yes
C13 H131 0.934 no
C14 H141 0.944 no
C15 C16 1.392(5) yes
C15 C20 1.393(5) yes
C16 C17 1.390(5) yes
C16 H161 0.932 no
C17 C18 1.376(6) yes
C17 H171 0.942 no
C18 C19 1.378(5) yes
C18 H181 0.955 no
C19 C20 1.387(5) yes
C19 H191 0.947 no
C20 H201 0.942 no
C21 O22 1.142(4) yes
C23 O24 1.149(4) yes
C25 O26 1.138(4) yes
B27 N28 1.450(4) yes
B27 N31 1.450(4) yes
N28 C29 1.405(4) yes
N28 C44 1.441(4) yes
C29 C30 1.340(4) yes
C29 H291 0.944 no
C30 N31 1.401(4) yes
C30 H301 0.945 no
N31 C32 1.440(4) yes
C32 C33 1.399(4) yes
C32 C37 1.406(4) yes
C33 C34 1.400(4) yes
C33 C41 1.512(4) yes
C34 C35 1.378(5) yes
C34 H341 0.957 no
C35 C36 1.381(5) yes
C35 H351 0.927 no
C36 C37 1.398(4) yes
C36 H361 0.942 no
C37 C38 1.516(4) yes
C38 C39 1.528(5) yes
C38 C40 1.517(5) yes
C38 H381 0.976 no
C39 H391 0.968 no
C39 H393 0.961 no
C39 H392 0.975 no
C40 H401 0.963 no
C40 H403 0.964 no
C40 H402 0.967 no
C41 C42 1.532(5) yes
C41 C43 1.542(5) yes
C41 H411 0.998 no
C42 H421 0.954 no
C42 H423 0.965 no
C42 H422 0.989 no
C43 H431 0.984 no
C43 H433 0.985 no
C43 H432 0.977 no
C44 C45 1.399(4) yes
C44 C52 1.412(4) yes
C45 C46 1.518(4) yes
C45 C49 1.402(4) yes
C46 C471 1.531(5) yes
C46 C481 1.514(5) yes
C46 H461 0.950 no
C46 C470 1.520(6) yes
C46 C480 1.529(6) yes
C46 H462 0.950 no
C49 C50 1.381(5) yes
C49 H491 0.920 no
C50 C51 1.378(5) yes
C50 H501 0.928 no
C51 C52 1.388(4) yes
C51 H511 0.930 no
C52 C53 1.521(4) yes
C53 C54 1.532(5) yes
C53 C55 1.530(5) yes
C53 H531 0.965 no
C54 H541 0.990 no
C54 H543 0.985 no
C54 H542 0.977 no
C55 H551 0.952 no
C55 H552 0.973 no
C55 H553 0.959 no
C470 H4701 0.961 no
C470 H4702 0.965 no
C470 H4703 0.960 no
C471 H4711 0.965 no
C471 H4712 0.969 no
C471 H4713 0.959 no
C480 H4802 0.968 no
C480 H4801 0.960 no
C480 H4803 0.966 no
C481 H4812 0.970 no
C481 H4811 0.966 no
C481 H4813 0.967 no

loop_
_geom_hbond_atom_site_label_D
_geom_hbond_atom_site_label_H
_geom_hbond_atom_site_label_A
_geom_hbond_angle_DHA
_geom_hbond_distance_DH
_geom_hbond_distance_HA
_geom_hbond_distance_DA
_geom_hbond_publ_flag
C38 H381 C30 122.22 0.976 2.584 3.212(6) yes
C55 H553 O22 143.99 0.959 2.582 3.405(6) yes

loop_
_platon_squeeze_void_nr
_platon_squeeze_void_average_x
_platon_squeeze_void_average_y
_platon_squeeze_void_average_z
_platon_squeeze_void_volume
_platon_squeeze_void_count_electrons
_platon_squeeze_void_content
1 0.500 0.000 0.000 308 24 ' '
2 0.500 0.500 0.500 308 24 ' '
